data_1502637
loop_
_publ_author_name
'Lin, Chi-Hui'
'Chen, Jhih-Rong'
'Yang, Ding-Yah'

_publ_section_title
;
 Syntheses of Quaternary Carbon-Containing Oxazatricycle and Spiropyran
 Libraries via Multicomponent Reactions and Their Molecular Switching
 Properties
;
_journal_issue 1
_journal_name_full 'Journal of Combinatorial Chemistry'
_journal_page_first 119
_journal_paper_doi 10.1021/cc900127g
_journal_volume 12
_journal_year 2010
_chemical_formula_moiety 'C31 H29 N O5'
_chemical_formula_sum 'C31 H29 N O5'
_chemical_formula_weight 495.55
_space_group_IT_number 2
_symmetry_cell_setting triclinic
_symmetry_Int_Tables_number 2
_symmetry_space_group_name_Hall '-P 1'
_symmetry_space_group_name_H-M 'P -1'
_atom_sites_solution_hydrogens geom
_atom_sites_solution_primary direct
_atom_sites_solution_secondary difmap
_audit_creation_method SHELXL-97
_cell_angle_alpha 75.761(4)
_cell_angle_beta 89.878(4)
_cell_angle_gamma 70.641(4)
_cell_formula_units_Z 2
_cell_length_a 9.6289(18)
_cell_length_b 12.161(2)
_cell_length_c 13.927(3)
_cell_measurement_reflns_used 2713
_cell_measurement_temperature 297(2)
_cell_measurement_theta_max 25.973
_cell_measurement_theta_min 2.362
_cell_volume 1485.7(5)
_computing_cell_refinement 'Bruker SMART'
_computing_data_collection 'Bruker SMART'
_computing_data_reduction 'Bruker SHELXTL'
_computing_molecular_graphics 'Bruker SHELXTL'
_computing_publication_material 'Bruker SHELXTL'
_computing_structure_refinement 'SHELXL-97 (Sheldrick, 1997)'
_computing_structure_solution 'SHELXS-97 (Sheldrick, 1990)'
_diffrn_ambient_temperature 297(2)
_diffrn_measured_fraction_theta_full 0.978
_diffrn_measured_fraction_theta_max 0.978
_diffrn_measurement_device_type 'CCD area detector'
_diffrn_measurement_method 'phi and omega scans'
_diffrn_radiation_monochromator graphite
_diffrn_radiation_probe x-ray
_diffrn_radiation_type MoK\a
_diffrn_radiation_wavelength 0.71073
_diffrn_reflns_av_R_equivalents 0.0244
_diffrn_reflns_av_sigmaI/netI 0.0389
_diffrn_reflns_limit_h_max 11
_diffrn_reflns_limit_h_min -11
_diffrn_reflns_limit_k_max 8
_diffrn_reflns_limit_k_min -14
_diffrn_reflns_limit_l_max 16
_diffrn_reflns_limit_l_min -17
_diffrn_reflns_number 8502
_diffrn_reflns_theta_full 26.12
_diffrn_reflns_theta_max 26.12
_diffrn_reflns_theta_min 2.25
_diffrn_source 'fine-focus sealed tube'
_exptl_absorpt_coefficient_mu 0.075
_exptl_absorpt_correction_T_max 1.000
_exptl_absorpt_correction_T_min 1.000
_exptl_absorpt_correction_type empirical
_exptl_absorpt_process_details empirical
_exptl_crystal_colour colorless
_exptl_crystal_density_diffrn 1.108
_exptl_crystal_density_method 'not measured'
_exptl_crystal_description parallelepiped
_exptl_crystal_F_000 524
_exptl_crystal_size_max 0.69
_exptl_crystal_size_mid 0.55
_exptl_crystal_size_min 0.46
_refine_diff_density_max 0.871
_refine_diff_density_min -0.344
_refine_diff_density_rms 0.104
_refine_ls_extinction_method none
_refine_ls_goodness_of_fit_ref 1.122
_refine_ls_hydrogen_treatment constr
_refine_ls_matrix_type full
_refine_ls_number_parameters 346
_refine_ls_number_reflns 5777
_refine_ls_number_restraints 0
_refine_ls_restrained_S_all 1.122
_refine_ls_R_factor_all 0.1196
_refine_ls_R_factor_gt 0.0778
_refine_ls_shift/su_max 0.000
_refine_ls_shift/su_mean 0.000
_refine_ls_structure_factor_coef Fsqd
_refine_ls_weighting_details 'calc w=1/[\s^2^(Fo^2^)+(0.1500P)^2^+0.0000P] where P=(Fo^2^+2Fc^2^)/3'
_refine_ls_weighting_scheme calc
_refine_ls_wR_factor_gt 0.2280
_refine_ls_wR_factor_ref 0.2627
_reflns_number_gt 3327
_reflns_number_total 5777
_reflns_threshold_expression >2sigma(I)
_cod_data_source_file cc900127g_si_003.cif
_cod_data_source_block jr016m
_cod_depositor_comments
;
The following automatic conversions were performed:

'_refine_ls_hydrogen_treatment' value 'constro' was replaced with the
value 'constr' as specified in the replacement file
'src/cod-tools/trunk/data/replacement-values/replacement_values.lst'.

Automatic conversion script
Id: cif_fix_values 5376 2017-05-30 11:51:03Z andrius 
;
_cod_database_code 1502637

loop_
_symmetry_equiv_pos_as_xyz
'x, y, z'
'-x, -y, -z'

loop_
_atom_site_label
_atom_site_type_symbol
_atom_site_fract_x
_atom_site_fract_y
_atom_site_fract_z
_atom_site_U_iso_or_equiv
_atom_site_adp_type
_atom_site_occupancy
_atom_site_symmetry_multiplicity
_atom_site_calc_flag
_atom_site_refinement_flags
N N 0.2259(3) 0.3769(3) 0.46786(19) 0.0747(8) Uani 1 1 d .
O1 O 0.56736(19) 0.26957(15) 0.09137(13) 0.0499(5) Uani 1 1 d .
O2 O 0.6518(2) 0.41510(19) 0.31165(14) 0.0657(6) Uani 1 1 d .
O3 O 0.8519(3) 0.4386(2) 0.25001(18) 0.0818(7) Uani 1 1 d .
O4 O 0.7573(2) -0.02238(17) 0.00058(15) 0.0648(6) Uani 1 1 d .
O5 O 0.4118(3) 0.1319(2) -0.28558(19) 0.0968(9) Uani 1 1 d .
C1 C 0.6006(3) 0.3220(2) 0.15859(19) 0.0452(6) Uani 1 1 d .
C2 C 0.4991(3) 0.3350(2) 0.23414(19) 0.0479(6) Uani 1 1 d .
C3 C 0.3717(3) 0.3035(2) 0.2390(2) 0.0546(7) Uani 1 1 d .
H3A H 0.3469 0.2730 0.1890 0.066 Uiso 1 1 calc R
C4 C 0.2827(3) 0.3159(3) 0.3148(2) 0.0604(8) Uani 1 1 d .
H4A H 0.1991 0.2935 0.3156 0.073 Uiso 1 1 calc R
C5 C 0.3159(4) 0.3625(3) 0.3922(2) 0.0578(8) Uani 1 1 d .
C6 C 0.4414(4) 0.3948(3) 0.3879(2) 0.0609(8) Uani 1 1 d .
H6A H 0.4665 0.4256 0.4375 0.073 Uiso 1 1 calc R
C7 C 0.5293(3) 0.3814(2) 0.3103(2) 0.0527(7) Uani 1 1 d .
C8 C 0.7489(4) 0.4061(3) 0.2382(2) 0.0591(7) Uani 1 1 d .
C9 C 0.7208(3) 0.3596(2) 0.15677(19) 0.0486(6) Uani 1 1 d .
C10 C 0.8195(3) 0.3587(2) 0.0727(2) 0.0527(7) Uani 1 1 d .
C11 C 0.7588(3) 0.3136(2) -0.0070(2) 0.0537(7) Uani 1 1 d .
H11A H 0.6854 0.3823 -0.0517 0.064 Uiso 1 1 calc R
H11B H 0.8391 0.2816 -0.0457 0.064 Uiso 1 1 calc R
C12 C 0.6898(3) 0.2178(2) 0.03200(19) 0.0485(7) Uani 1 1 d .
C13 C 0.7904(3) 0.1035(2) 0.0979(2) 0.0522(7) Uani 1 1 d .
H13A H 0.8357 0.1077 0.1552 0.063 Uiso 1 1 calc R
C14 C 0.8208(3) -0.0054(2) 0.0808(2) 0.0521(7) Uani 1 1 d .
C15 C 0.6514(3) 0.0765(3) -0.0617(2) 0.0528(7) Uani 1 1 d .
C16 C 0.6153(3) 0.1909(2) -0.04997(19) 0.0498(7) Uani 1 1 d .
C17 C 0.5093(3) 0.2826(3) -0.1195(2) 0.0618(8) Uani 1 1 d .
H17A H 0.4830 0.3615 -0.1141 0.074 Uiso 1 1 calc R
C18 C 0.4422(4) 0.2596(3) -0.1962(2) 0.0674(9) Uani 1 1 d .
H18A H 0.3697 0.3219 -0.2406 0.081 Uiso 1 1 calc R
C19 C 0.4835(4) 0.1439(3) -0.2061(2) 0.0661(8) Uani 1 1 d .
C20 C 0.5867(4) 0.0514(3) -0.1394(2) 0.0666(9) Uani 1 1 d .
H20A H 0.6134 -0.0272 -0.1457 0.080 Uiso 1 1 calc R
C21 C 0.1119(5) 0.3266(5) 0.4825(3) 0.1078(14) Uani 1 1 d .
H21A H 0.0975 0.2988 0.4257 0.162 Uiso 1 1 calc R
H21B H 0.0219 0.3870 0.4908 0.162 Uiso 1 1 calc R
H21C H 0.1388 0.2600 0.5409 0.162 Uiso 1 1 calc R
C22 C 0.2643(7) 0.4243(7) 0.5456(4) 0.0984(15) Uani 1 1 d .
C23 C 0.8119(4) 0.4890(3) 0.0224(2) 0.0670(9) Uani 1 1 d .
H23A H 0.8481 0.5210 0.0696 0.101 Uiso 1 1 calc R
H23B H 0.7114 0.5382 -0.0007 0.101 Uiso 1 1 calc R
H23C H 0.8716 0.4888 -0.0329 0.101 Uiso 1 1 calc R
C24 C 0.9832(3) 0.2823(3) 0.1076(3) 0.0701(9) Uani 1 1 d .
H24A H 0.9910 0.2006 0.1391 0.105 Uiso 1 1 calc R
H24B H 1.0193 0.3153 0.1540 0.105 Uiso 1 1 calc R
H24C H 1.0408 0.2836 0.0512 0.105 Uiso 1 1 calc R
C25 C 0.9240(3) -0.1187(2) 0.1431(2) 0.0551(7) Uani 1 1 d .
C26 C 0.8984(4) -0.2266(3) 0.1539(2) 0.0664(8) Uani 1 1 d .
H26A H 0.8163 -0.2273 0.1194 0.080 Uiso 1 1 calc R
C27 C 0.9923(5) -0.3323(3) 0.2148(3) 0.0804(11) Uani 1 1 d .
H27A H 0.9744 -0.4043 0.2215 0.096 Uiso 1 1 calc R
C28 C 1.1134(5) -0.3304(3) 0.2659(3) 0.0896(12) Uani 1 1 d .
H28A H 1.1763 -0.4016 0.3080 0.108 Uiso 1 1 calc R
C29 C 1.1434(4) -0.2253(3) 0.2560(3) 0.0833(11) Uani 1 1 d .
H29A H 1.2262 -0.2253 0.2903 0.100 Uiso 1 1 calc R
C30 C 1.0478(4) -0.1193(3) 0.1940(2) 0.0676(9) Uani 1 1 d .
H30A H 1.0670 -0.0477 0.1865 0.081 Uiso 1 1 calc R
C31 C 0.4454(6) 0.0126(4) -0.2977(3) 0.1161(16) Uani 1 1 d .
H31A H 0.3889 0.0156 -0.3556 0.174 Uiso 1 1 calc R
H31B H 0.4210 -0.0374 -0.2401 0.174 Uiso 1 1 calc R
H31C H 0.5489 -0.0206 -0.3055 0.174 Uiso 1 1 calc R
H22A H 0.183(4) 0.426(3) 0.593(3) 0.095(11) Uiso 1 1 d .
H22B H 0.336(6) 0.365(5) 0.585(4) 0.15(2) Uiso 1 1 d .
H22C H 0.252(6) 0.500(5) 0.516(4) 0.14(2) Uiso 1 1 d .

loop_
_atom_site_aniso_label
_atom_site_aniso_U_11
_atom_site_aniso_U_22
_atom_site_aniso_U_33
_atom_site_aniso_U_23
_atom_site_aniso_U_13
_atom_site_aniso_U_12
N 0.085(2) 0.094(2) 0.0548(15) -0.0316(14) 0.0249(14) -0.0349(16)
O1 0.0510(11) 0.0560(11) 0.0556(11) -0.0305(9) 0.0105(8) -0.0233(9)
O2 0.0769(14) 0.0803(14) 0.0629(12) -0.0386(11) 0.0104(11) -0.0424(12)
O3 0.0881(17) 0.1025(18) 0.0909(16) -0.0489(14) 0.0134(13) -0.0621(15)
O4 0.0763(14) 0.0532(12) 0.0717(13) -0.0313(10) 0.0003(11) -0.0200(10)
O5 0.118(2) 0.1017(19) 0.0864(17) -0.0456(14) -0.0115(15) -0.0418(16)
C1 0.0525(16) 0.0404(13) 0.0476(14) -0.0176(11) 0.0031(12) -0.0176(11)
C2 0.0561(17) 0.0428(14) 0.0496(14) -0.0176(11) 0.0068(12) -0.0192(12)
C3 0.0633(18) 0.0571(16) 0.0547(16) -0.0258(13) 0.0076(13) -0.0268(14)
C4 0.0650(19) 0.0651(18) 0.0605(17) -0.0246(14) 0.0135(14) -0.0282(15)
C5 0.069(2) 0.0540(16) 0.0508(16) -0.0162(13) 0.0107(14) -0.0200(14)
C6 0.078(2) 0.0608(18) 0.0482(15) -0.0238(13) 0.0054(14) -0.0228(15)
C7 0.0617(18) 0.0504(15) 0.0521(15) -0.0199(12) 0.0019(13) -0.0224(13)
C8 0.0661(19) 0.0594(17) 0.0651(18) -0.0268(14) 0.0068(15) -0.0310(15)
C9 0.0547(16) 0.0454(14) 0.0530(15) -0.0194(12) 0.0029(12) -0.0216(12)
C10 0.0519(16) 0.0515(16) 0.0628(17) -0.0206(13) 0.0087(13) -0.0240(13)
C11 0.0555(17) 0.0571(16) 0.0538(15) -0.0195(13) 0.0110(13) -0.0223(13)
C12 0.0493(15) 0.0511(15) 0.0527(15) -0.0254(12) 0.0097(12) -0.0182(12)
C13 0.0560(17) 0.0519(16) 0.0555(15) -0.0234(13) 0.0034(13) -0.0201(13)
C14 0.0537(17) 0.0522(16) 0.0573(16) -0.0214(13) 0.0101(13) -0.0219(13)
C15 0.0537(17) 0.0582(17) 0.0545(16) -0.0235(13) 0.0087(13) -0.0231(13)
C16 0.0492(16) 0.0572(16) 0.0510(15) -0.0261(12) 0.0085(12) -0.0198(13)
C17 0.0634(19) 0.0625(18) 0.0617(18) -0.0273(15) 0.0043(15) -0.0161(15)
C18 0.072(2) 0.070(2) 0.0601(18) -0.0235(15) -0.0050(15) -0.0187(16)
C19 0.070(2) 0.083(2) 0.0599(18) -0.0329(16) 0.0004(16) -0.0344(17)
C20 0.077(2) 0.067(2) 0.074(2) -0.0411(17) 0.0102(17) -0.0314(17)
C21 0.110(3) 0.146(4) 0.093(3) -0.055(3) 0.049(3) -0.059(3)
C22 0.113(4) 0.130(5) 0.054(2) -0.040(3) 0.021(3) -0.031(3)
C23 0.078(2) 0.0601(18) 0.074(2) -0.0188(15) 0.0150(17) -0.0373(16)
C24 0.060(2) 0.076(2) 0.082(2) -0.0279(17) 0.0066(16) -0.0267(16)
C25 0.0573(18) 0.0479(16) 0.0640(17) -0.0203(13) 0.0177(14) -0.0190(13)
C26 0.070(2) 0.0596(19) 0.077(2) -0.0241(16) 0.0229(16) -0.0278(16)
C27 0.097(3) 0.054(2) 0.091(3) -0.0163(18) 0.026(2) -0.0287(19)
C28 0.102(3) 0.056(2) 0.086(3) -0.0017(18) 0.016(2) -0.007(2)
C29 0.077(2) 0.072(2) 0.088(2) -0.0156(19) -0.0041(19) -0.0122(19)
C30 0.065(2) 0.0545(18) 0.080(2) -0.0170(15) 0.0046(17) -0.0175(15)
C31 0.165(5) 0.108(3) 0.113(3) -0.060(3) 0.002(3) -0.072(3)

loop_
_atom_type_symbol
_atom_type_description
_atom_type_scat_dispersion_real
_atom_type_scat_dispersion_imag
_atom_type_scat_source
C C 0.0033 0.0016 'International Tables Vol C Tables 4.2.6.8 and 6.1.1.4'
H H 0.0000 0.0000 'International Tables Vol C Tables 4.2.6.8 and 6.1.1.4'
N N 0.0061 0.0033 'International Tables Vol C Tables 4.2.6.8 and 6.1.1.4'
O O 0.0106 0.0060 'International Tables Vol C Tables 4.2.6.8 and 6.1.1.4'

loop_
_geom_angle_atom_site_label_1
_geom_angle_atom_site_label_2
_geom_angle_atom_site_label_3
_geom_angle
C5 N C21 121.6(3)
C5 N C22 119.4(3)
C21 N C22 117.9(3)
C1 O1 C12 116.2(2)
C7 O2 C8 122.4(2)
C14 O4 C15 118.0(2)
C19 O5 C31 117.1(3)
O1 C1 C9 123.9(2)
O1 C1 C2 113.9(2)
C9 C1 C2 122.2(2)
C7 C2 C3 116.3(2)
C7 C2 C1 118.1(3)
C3 C2 C1 125.7(2)
C4 C3 C2 122.1(3)
C4 C3 H3A 118.9
C2 C3 H3A 118.9
C3 C4 C5 120.8(3)
C3 C4 H4A 119.6
C5 C4 H4A 119.6
N C5 C6 121.1(3)
N C5 C4 121.2(3)
C6 C5 C4 117.6(3)
C7 C6 C5 120.3(3)
C7 C6 H6A 119.9
C5 C6 H6A 119.9
O2 C7 C6 116.7(2)
O2 C7 C2 120.4(2)
C6 C7 C2 122.9(3)
O3 C8 O2 114.6(3)
O3 C8 C9 126.3(3)
O2 C8 C9 119.1(3)
C1 C9 C8 117.7(3)
C1 C9 C10 123.0(2)
C8 C9 C10 119.2(2)
C9 C10 C23 109.5(2)
C9 C10 C11 108.5(2)
C23 C10 C11 106.6(2)
C9 C10 C24 112.8(2)
C23 C10 C24 107.8(3)
C11 C10 C24 111.4(2)
C12 C11 C10 115.8(2)
C12 C11 H11A 108.3
C10 C11 H11A 108.3
C12 C11 H11B 108.3
C10 C11 H11B 108.3
H11A C11 H11B 107.4
C13 C12 O1 107.2(2)
C13 C12 C16 109.7(2)
O1 C12 C16 104.6(2)
C13 C12 C11 115.2(2)
O1 C12 C11 107.0(2)
C16 C12 C11 112.5(2)
C14 C13 C12 124.6(3)
C14 C13 H13A 117.7
C12 C13 H13A 117.7
C13 C14 O4 122.6(3)
C13 C14 C25 125.4(3)
O4 C14 C25 112.0(2)
C16 C15 O4 122.9(2)
C16 C15 C20 122.3(3)
O4 C15 C20 114.8(3)
C15 C16 C17 116.9(3)
C15 C16 C12 121.9(2)
C17 C16 C12 121.2(2)
C18 C17 C16 121.9(3)
C18 C17 H17A 119.1
C16 C17 H17A 119.1
C19 C18 C17 119.3(3)
C19 C18 H18A 120.3
C17 C18 H18A 120.3
C20 C19 O5 125.0(3)
C20 C19 C18 120.7(3)
O5 C19 C18 114.3(3)
C19 C20 C15 119.0(3)
C19 C20 H20A 120.5
C15 C20 H20A 120.5
N C21 H21A 109.5
N C21 H21B 109.5
H21A C21 H21B 109.5
N C21 H21C 109.5
H21A C21 H21C 109.5
H21B C21 H21C 109.5
N C22 H22A 105(2)
N C22 H22B 107(4)
H22A C22 H22B 98(4)
N C22 H22C 105(3)
H22A C22 H22C 106(4)
H22B C22 H22C 134(5)
C10 C23 H23A 109.5
C10 C23 H23B 109.5
H23A C23 H23B 109.5
C10 C23 H23C 109.5
H23A C23 H23C 109.5
H23B C23 H23C 109.5
C10 C24 H24A 109.5
C10 C24 H24B 109.5
H24A C24 H24B 109.5
C10 C24 H24C 109.5
H24A C24 H24C 109.5
H24B C24 H24C 109.5
C30 C25 C26 118.8(3)
C30 C25 C14 120.3(3)
C26 C25 C14 120.9(3)
C27 C26 C25 121.0(3)
C27 C26 H26A 119.5
C25 C26 H26A 119.5
C26 C27 C28 119.2(3)
C26 C27 H27A 120.4
C28 C27 H27A 120.4
C29 C28 C27 121.4(3)
C29 C28 H28A 119.3
C27 C28 H28A 119.3
C28 C29 C30 118.7(4)
C28 C29 H29A 120.6
C30 C29 H29A 120.6
C25 C30 C29 120.9(3)
C25 C30 H30A 119.6
C29 C30 H30A 119.6
O5 C31 H31A 109.5
O5 C31 H31B 109.5
H31A C31 H31B 109.5
O5 C31 H31C 109.5
H31A C31 H31C 109.5
H31B C31 H31C 109.5

loop_
_geom_bond_atom_site_label_1
_geom_bond_atom_site_label_2
_geom_bond_distance
N C5 1.370(4)
N C21 1.416(5)
N C22 1.445(5)
O1 C1 1.347(3)
O1 C12 1.493(3)
O2 C7 1.373(3)
O2 C8 1.384(4)
O3 C8 1.209(4)
O4 C14 1.365(3)
O4 C15 1.384(3)
O5 C19 1.368(4)
O5 C31 1.432(4)
C1 C9 1.376(4)
C1 C2 1.436(4)
C2 C7 1.391(4)
C2 C3 1.398(4)
C3 C4 1.363(4)
C3 H3A 0.9300
C4 C5 1.418(4)
C4 H4A 0.9300
C5 C6 1.386(4)
C6 C7 1.378(4)
C6 H6A 0.9300
C8 C9 1.448(4)
C9 C10 1.507(4)
C10 C23 1.544(4)
C10 C11 1.545(4)
C10 C24 1.547(4)
C11 C12 1.514(4)
C11 H11A 0.9700
C11 H11B 0.9700
C12 C13 1.482(4)
C12 C16 1.506(4)
C13 C14 1.341(4)
C13 H13A 0.9300
C14 C25 1.465(4)
C15 C16 1.369(4)
C15 C20 1.395(4)
C16 C17 1.393(4)
C17 C18 1.380(4)
C17 H17A 0.9300
C18 C19 1.372(4)
C18 H18A 0.9300
C19 C20 1.365(4)
C20 H20A 0.9300
C21 H21A 0.9600
C21 H21B 0.9600
C21 H21C 0.9600
C22 H22A 1.02(4)
C22 H22B 0.88(6)
C22 H22C 0.88(5)
C23 H23A 0.9600
C23 H23B 0.9600
C23 H23C 0.9600
C24 H24A 0.9600
C24 H24B 0.9600
C24 H24C 0.9600
C25 C30 1.385(4)
C25 C26 1.386(4)
C26 C27 1.374(5)
C26 H26A 0.9300
C27 C28 1.377(6)
C27 H27A 0.9300
C28 C29 1.376(6)
C28 H28A 0.9300
C29 C30 1.387(4)
C29 H29A 0.9300
C30 H30A 0.9300
C31 H31A 0.9600
C31 H31B 0.9600
C31 H31C 0.9600
